data_7123299
loop_
_publ_author_name
'Gou, Xue-Ya'
'Li, Yuke'
'Wang, Xin-Gang'
'Liu, Hong-Chao'
'Zhang, Bo-Sheng'
'Zhao, Jiahui'
'Zhou, Zhao-Zhao'
'Liang, Yong-Min'

_publ_section_title
;
 Ruthenium-catalyzed ortho-selective CAr-H amination of heteroaryl arenes
 with di-tert-butyldiaziridinone
;
_journal_name_full 'Chemical Communications'
_journal_paper_doi 10.1039/C9CC02499A
_journal_year 2019
_chemical_formula_moiety 'C16 H18 N2 O'
_chemical_formula_sum 'C16 H18 N2 O'
_chemical_formula_weight 254.32
_space_group_crystal_system monoclinic
_space_group_IT_number 15
_space_group_name_Hall '-C 2yc'
_space_group_name_H-M_alt 'C 1 2/c 1'
_symmetry_space_group_name_Hall '-C 2yc'
_symmetry_space_group_name_H-M 'C 1 2/c 1'
_atom_sites_solution_hydrogens geom
_atom_sites_solution_primary direct
_audit_creation_date 2019-03-22
_audit_creation_method
;
Olex2 1.2
(compiled 2018.05.29 svn.r3508 for OlexSys, GUI svn.r5506)
;
_audit_update_record
;
2019-03-22 deposited with the CCDC.    2019-04-10 downloaded from the CCDC.
;
_cell_angle_alpha 90
_cell_angle_beta 91.429(6)
_cell_angle_gamma 90
_cell_formula_units_Z 8
_cell_length_a 16.2862(10)
_cell_length_b 8.9940(5)
_cell_length_c 18.4405(12)
_cell_measurement_reflns_used 1386
_cell_measurement_temperature 293(2)
_cell_measurement_theta_max 27.4940
_cell_measurement_theta_min 4.2290
_cell_volume 2700.3(3)
_computing_cell_refinement
;
CrysAlisPro, Agilent Technologies,
Version 1.171.36.28 (release 01-02-2013 CrysAlis171 .NET)
(compiled Feb  1 2013,16:14:44)
;
_computing_data_collection
;
CrysAlisPro, Agilent Technologies,
Version 1.171.36.28 (release 01-02-2013 CrysAlis171 .NET)
(compiled Feb  1 2013,16:14:44)
;
_computing_data_reduction
;
CrysAlisPro, Agilent Technologies,
Version 1.171.36.28 (release 01-02-2013 CrysAlis171 .NET)
(compiled Feb  1 2013,16:14:44)
;
_computing_molecular_graphics 'Olex2 (Dolomanov et al., 2009)'
_computing_publication_material 'Olex2 (Dolomanov et al., 2009)'
_computing_structure_refinement 'ShelXL (Sheldrick, 2015)'
_computing_structure_solution 'ShelXS (Sheldrick, 2008)'
_diffrn_ambient_temperature 293(2)
_diffrn_detector_area_resol_mean 16.0733
_diffrn_measured_fraction_theta_full 0.998
_diffrn_measured_fraction_theta_max 0.998
_diffrn_measurement_details
;
#__ type_ start__ end____ width___ exp.time_
  1 omega   -8.00   20.00   1.0000    5.0000
omega____ theta____ kappa____ phi______ frames
    -      -19.4273  -99.0000  -60.0000 28

#__ type_ start__ end____ width___ exp.time_
  2 omega    2.00   87.00   1.0000    5.0000
omega____ theta____ kappa____ phi______ frames
    -       22.7867   57.0000 -150.0000 85

#__ type_ start__ end____ width___ exp.time_
  3 omega  -19.00   92.00   1.0000    5.0000
omega____ theta____ kappa____ phi______ frames
    -       22.7867   19.0000  -30.0000 111
;
_diffrn_measurement_device_type 'SuperNova, Dual, Cu at zero, Eos'
_diffrn_measurement_method '\w scans'
_diffrn_orient_matrix_UB_11 -0.0192736000
_diffrn_orient_matrix_UB_12 0.0042058000
_diffrn_orient_matrix_UB_13 -0.0348571000
_diffrn_orient_matrix_UB_21 -0.0377773000
_diffrn_orient_matrix_UB_22 -0.0219932000
_diffrn_orient_matrix_UB_23 0.0150287000
_diffrn_orient_matrix_UB_31 -0.0098840000
_diffrn_orient_matrix_UB_32 0.0756501000
_diffrn_orient_matrix_UB_33 0.0063002000
_diffrn_radiation_monochromator mirror
_diffrn_radiation_type MoK\a
_diffrn_radiation_wavelength 0.71073
_diffrn_reflns_av_R_equivalents 0.0237
_diffrn_reflns_av_unetI/netI 0.0394
_diffrn_reflns_Laue_measured_fraction_full 0.998
_diffrn_reflns_Laue_measured_fraction_max 0.998
_diffrn_reflns_limit_h_max 11
_diffrn_reflns_limit_h_min -20
_diffrn_reflns_limit_k_max 6
_diffrn_reflns_limit_k_min -11
_diffrn_reflns_limit_l_max 21
_diffrn_reflns_limit_l_min -22
_diffrn_reflns_number 4948
_diffrn_reflns_point_group_measured_fraction_full 0.998
_diffrn_reflns_point_group_measured_fraction_max 0.998
_diffrn_reflns_theta_full 25.242
_diffrn_reflns_theta_max 26.021
_diffrn_reflns_theta_min 3.380
_diffrn_source 'SuperNova (Mo) X-ray Source'
_exptl_absorpt_coefficient_mu 0.079
_exptl_absorpt_correction_T_max 1.00000
_exptl_absorpt_correction_T_min 0.88775
_exptl_absorpt_correction_type multi-scan
_exptl_absorpt_process_details
;
CrysAlisPro, Agilent Technologies,
Version 1.171.36.28 (release 01-02-2013 CrysAlis171 .NET)
(compiled Feb  1 2013,16:14:44)
Empirical absorption correction using spherical harmonics,
 implemented in SCALE3 ABSPACK scaling algorithm.
;
_exptl_crystal_colour 'clear light yellow'
_exptl_crystal_colour_lustre clear
_exptl_crystal_colour_modifier light
_exptl_crystal_colour_primary yellow
_exptl_crystal_density_diffrn 1.251
_exptl_crystal_description block
_exptl_crystal_F_000 1088
_exptl_crystal_size_max 0.18
_exptl_crystal_size_mid 0.15
_exptl_crystal_size_min 0.12
_refine_diff_density_max 0.282
_refine_diff_density_min -0.238
_refine_diff_density_rms 0.046
_refine_ls_extinction_method none
_refine_ls_goodness_of_fit_ref 1.054
_refine_ls_hydrogen_treatment constr
_refine_ls_matrix_type full
_refine_ls_number_parameters 175
_refine_ls_number_reflns 2657
_refine_ls_number_restraints 0
_refine_ls_restrained_S_all 1.054
_refine_ls_R_factor_all 0.0660
_refine_ls_R_factor_gt 0.0518
_refine_ls_shift/su_max 0.000
_refine_ls_shift/su_mean 0.000
_refine_ls_structure_factor_coef Fsqd
_refine_ls_weighting_details 'w=1/[\s^2^(Fo^2^)+(0.0506P)^2^+2.5997P] where P=(Fo^2^+2Fc^2^)/3'
_refine_ls_weighting_scheme calc
_refine_ls_wR_factor_gt 0.1226
_refine_ls_wR_factor_ref 0.1338
_reflns_Friedel_coverage 0.000
_reflns_number_gt 2108
_reflns_number_total 2657
_reflns_threshold_expression 'I > 2\s(I)'
_cod_data_source_file c9cc02499a2.cif
_cod_data_source_block gouxy_0318
_cod_database_code 7123299
_shelx_shelxl_version_number 2018/3
_chemical_oxdiff_formula 'C H S'
_shelx_space_group_comment
;
The symmetry employed for this shelxl refinement is uniquely defined
by the following loop, which should always be used as a source of
symmetry information in preference to the above space-group names.
They are only intended as comments.
;
_shelx_estimated_absorpt_t_max 0.991
_shelx_estimated_absorpt_t_min 0.986
_reflns_odcompleteness_completeness 99.66
_reflns_odcompleteness_iscentric 1
_reflns_odcompleteness_theta 26.32
_olex2_refinement_description
;
1. Fixed Uiso
 At 1.2 times of:
  All C(H) groups, All N(H) groups
 At 1.5 times of:
  All C(H,H,H) groups
2.a Aromatic/amide H refined with riding coordinates:
 N1(H1), C3(H3), C9(H9), C10(H10), C11(H11), C12(H12), C14(H14), C16(H16),
 C17(H17)
2.b Idealised Me refined as rotating group:
 C13(H13A,H13B,H13C), C18(H18A,H18B,H18C), C19(H19A,H19B,H19C)
;
_olex2_date_sample_data_collection 2019-03-18
_olex2_submission_special_instructions 'No special instructions were received'

loop_
_space_group_symop_operation_xyz
'x, y, z'
'-x, y, -z+1/2'
'x+1/2, y+1/2, z'
'-x+1/2, y+1/2, -z+1/2'
'-x, -y, -z'
'x, -y, z-1/2'
'-x+1/2, -y+1/2, -z'
'x+1/2, -y+1/2, z-1/2'

loop_
_atom_site_label
_atom_site_type_symbol
_atom_site_fract_x
_atom_site_fract_y
_atom_site_fract_z
_atom_site_U_iso_or_equiv
_atom_site_adp_type
_atom_site_occupancy
_atom_site_site_symmetry_order
_atom_site_calc_flag
_atom_site_refinement_flags_posn
N1 N 0.15230(10) -0.00237(17) 0.35935(9) 0.0327(4) Uani 1 1 d .
H1 H 0.116988 0.025341 0.326625 0.039 Uiso 1 1 calc R
N2 N 0.12254(10) 0.16040(17) 0.23603(8) 0.0300(4) Uani 1 1 d .
C3 C 0.27011(11) 0.0792(2) 0.43345(10) 0.0275(4) Uani 1 1 d .
H3 H 0.265337 -0.003228 0.463491 0.033 Uiso 1 1 calc R
C4 C 0.22120(11) 0.22941(19) 0.33210(9) 0.0243(4) Uani 1 1 d .
O5 O 0.39668(10) 0.04674(17) 0.54499(8) 0.0478(4) Uani 1 1 d .
C6 C 0.21410(11) 0.09753(19) 0.37532(10) 0.0251(4) Uani 1 1 d .
C7 C 0.33265(12) 0.1811(2) 0.44740(10) 0.0279(4) Uani 1 1 d .
C8 C 0.16128(11) 0.2700(2) 0.27314(10) 0.0255(4) Uani 1 1 d .
C9 C 0.14636(13) 0.4192(2) 0.25615(10) 0.0315(5) Uani 1 1 d .
H9 H 0.172100 0.493988 0.283085 0.038 Uiso 1 1 calc R
C10 C 0.34092(12) 0.3058(2) 0.40375(10) 0.0302(4) Uani 1 1 d .
H10 H 0.383136 0.373552 0.412671 0.036 Uiso 1 1 calc R
C11 C 0.28557(12) 0.3276(2) 0.34702(10) 0.0288(4) Uani 1 1 d .
H11 H 0.291387 0.410808 0.317640 0.035 Uiso 1 1 calc R
C12 C 0.39169(13) 0.1571(2) 0.50778(11) 0.0349(5) Uani 1 1 d .
H12 H 0.428494 0.233622 0.518299 0.042 Uiso 1 1 calc R
C13 C 0.10936(13) -0.1389(2) 0.46884(11) 0.0367(5) Uani 1 1 d .
H13A H 0.150857 -0.090999 0.498421 0.055 Uiso 1 1 calc GR
H13B H 0.099235 -0.236733 0.487402 0.055 Uiso 1 1 calc GR
H13C H 0.059619 -0.081695 0.469622 0.055 Uiso 1 1 calc GR
C14 C 0.05476(13) 0.3429(2) 0.16092(11) 0.0356(5) Uani 1 1 d .
H14 H 0.019007 0.364139 0.122182 0.043 Uiso 1 1 calc R
C15 C 0.13861(11) -0.15044(19) 0.39086(10) 0.0268(4) Uani 1 1 d .
C16 C 0.07076(13) 0.1987(2) 0.18169(11) 0.0352(5) Uani 1 1 d .
H16 H 0.043864 0.122954 0.156344 0.042 Uiso 1 1 calc R
C17 C 0.09367(13) 0.4549(2) 0.19964(11) 0.0362(5) Uani 1 1 d .
H17 H 0.084238 0.553948 0.187518 0.043 Uiso 1 1 calc R
C18 C 0.21399(12) -0.2508(2) 0.38662(11) 0.0330(5) Uani 1 1 d .
H18A H 0.230468 -0.258118 0.337125 0.049 Uiso 1 1 calc GR
H18B H 0.200795 -0.347966 0.404445 0.049 Uiso 1 1 calc GR
H18C H 0.258096 -0.209372 0.415624 0.049 Uiso 1 1 calc GR
C19 C 0.06995(13) -0.2189(2) 0.34347(11) 0.0355(5) Uani 1 1 d .
H19A H 0.021746 -0.157760 0.345553 0.053 Uiso 1 1 calc GR
H19B H 0.057618 -0.316732 0.360912 0.053 Uiso 1 1 calc GR
H19C H 0.087452 -0.225058 0.294234 0.053 Uiso 1 1 calc GR

loop_
_atom_site_aniso_label
_atom_site_aniso_U_11
_atom_site_aniso_U_22
_atom_site_aniso_U_33
_atom_site_aniso_U_23
_atom_site_aniso_U_13
_atom_site_aniso_U_12
N1 0.0309(9) 0.0265(8) 0.0401(9) 0.0082(7) -0.0123(7) -0.0076(7)
N2 0.0300(9) 0.0293(8) 0.0306(8) 0.0009(7) -0.0008(7) -0.0024(7)
C3 0.0279(10) 0.0251(9) 0.0294(10) 0.0012(8) -0.0005(8) -0.0020(8)
C4 0.0244(9) 0.0222(9) 0.0265(9) -0.0018(7) 0.0040(7) 0.0020(7)
O5 0.0485(10) 0.0478(9) 0.0462(9) 0.0109(7) -0.0173(8) -0.0133(8)
C6 0.0226(9) 0.0231(9) 0.0298(9) -0.0031(7) 0.0021(7) 0.0000(7)
C7 0.0264(10) 0.0278(9) 0.0294(10) -0.0033(8) 0.0017(8) -0.0007(8)
C8 0.0250(9) 0.0259(9) 0.0257(9) -0.0002(7) 0.0055(7) 0.0010(8)
C9 0.0361(11) 0.0274(10) 0.0308(10) -0.0014(8) 0.0003(8) 0.0015(8)
C10 0.0259(10) 0.0287(10) 0.0359(10) -0.0042(8) 0.0016(8) -0.0073(8)
C11 0.0300(10) 0.0247(9) 0.0320(10) 0.0016(8) 0.0039(8) -0.0016(8)
C12 0.0319(11) 0.0368(11) 0.0359(11) 0.0000(9) -0.0033(9) -0.0094(9)
C13 0.0358(11) 0.0364(11) 0.0381(11) -0.0032(9) 0.0070(9) -0.0050(9)
C14 0.0344(11) 0.0444(12) 0.0278(10) 0.0045(9) -0.0036(8) 0.0044(10)
C15 0.0261(10) 0.0220(9) 0.0324(10) 0.0027(7) 0.0004(8) -0.0045(8)
C16 0.0342(11) 0.0378(11) 0.0331(11) -0.0011(9) -0.0050(9) -0.0018(9)
C17 0.0409(12) 0.0311(10) 0.0366(11) 0.0050(9) 0.0020(9) 0.0058(9)
C18 0.0307(11) 0.0292(10) 0.0391(11) 0.0006(8) 0.0034(9) -0.0004(9)
C19 0.0336(11) 0.0290(10) 0.0434(12) -0.0003(9) -0.0056(9) -0.0076(9)

loop_
_atom_type_symbol
_atom_type_description
_atom_type_scat_dispersion_real
_atom_type_scat_dispersion_imag
_atom_type_scat_source
C C 0.0033 0.0016 'International Tables Vol C Tables 4.2.6.8 and 6.1.1.4'
H H 0.0000 0.0000 'International Tables Vol C Tables 4.2.6.8 and 6.1.1.4'
N N 0.0061 0.0033 'International Tables Vol C Tables 4.2.6.8 and 6.1.1.4'
O O 0.0106 0.0060 'International Tables Vol C Tables 4.2.6.8 and 6.1.1.4'

loop_
_geom_angle_atom_site_label_1
_geom_angle_atom_site_label_2
_geom_angle_atom_site_label_3
_geom_angle
C6 N1 H1 115.7
C6 N1 C15 128.57(15)
C15 N1 H1 115.7
C16 N2 C8 118.03(16)
C6 C3 H3 119.2
C7 C3 H3 119.2
C7 C3 C6 121.65(17)
C6 C4 C8 123.22(16)
C11 C4 C6 119.01(16)
C11 C4 C8 117.73(16)
N1 C6 C3 123.12(16)
N1 C6 C4 119.31(16)
C3 C6 C4 117.55(16)
C3 C7 C12 120.41(17)
C10 C7 C3 120.44(17)
C10 C7 C12 119.14(17)
N2 C8 C4 118.81(16)
N2 C8 C9 120.76(17)
C9 C8 C4 120.42(17)
C8 C9 H9 120.1
C17 C9 C8 119.83(18)
C17 C9 H9 120.1
C7 C10 H10 120.5
C11 C10 C7 118.92(17)
C11 C10 H10 120.5
C4 C11 H11 118.8
C10 C11 C4 122.33(17)
C10 C11 H11 118.8
O5 C12 C7 125.79(18)
O5 C12 H12 117.1
C7 C12 H12 117.1
H13A C13 H13B 109.5
H13A C13 H13C 109.5
H13B C13 H13C 109.5
C15 C13 H13A 109.5
C15 C13 H13B 109.5
C15 C13 H13C 109.5
C16 C14 H14 121.2
C16 C14 C17 117.57(18)
C17 C14 H14 121.2
N1 C15 C13 111.31(16)
N1 C15 C18 112.61(15)
N1 C15 C19 104.71(14)
C13 C15 C19 108.89(16)
C18 C15 C13 110.97(16)
C18 C15 C19 108.04(16)
N2 C16 C14 124.27(19)
N2 C16 H16 117.9
C14 C16 H16 117.9
C9 C17 C14 119.51(18)
C9 C17 H17 120.2
C14 C17 H17 120.2
C15 C18 H18A 109.5
C15 C18 H18B 109.5
C15 C18 H18C 109.5
H18A C18 H18B 109.5
H18A C18 H18C 109.5
H18B C18 H18C 109.5
C15 C19 H19A 109.5
C15 C19 H19B 109.5
C15 C19 H19C 109.5
H19A C19 H19B 109.5
H19A C19 H19C 109.5
H19B C19 H19C 109.5

loop_
_geom_bond_atom_site_label_1
_geom_bond_atom_site_label_2
_geom_bond_distance
N1 H1 0.8600
N1 C6 1.376(2)
N1 C15 1.472(2)
N2 C8 1.348(2)
N2 C16 1.338(2)
C3 H3 0.9300
C3 C6 1.400(3)
C3 C7 1.389(3)
C4 C6 1.435(2)
C4 C8 1.488(3)
C4 C11 1.393(3)
O5 C12 1.208(2)
C7 C10 1.389(3)
C7 C12 1.469(3)
C8 C9 1.398(3)
C9 H9 0.9300
C9 C17 1.371(3)
C10 H10 0.9300
C10 C11 1.378(3)
C11 H11 0.9300
C12 H12 0.9300
C13 H13A 0.9600
C13 H13B 0.9600
C13 H13C 0.9600
C13 C15 1.530(3)
C14 H14 0.9300
C14 C16 1.375(3)
C14 C17 1.380(3)
C15 C18 1.527(3)
C15 C19 1.531(3)
C16 H16 0.9300
C17 H17 0.9300
C18 H18A 0.9600
C18 H18B 0.9600
C18 H18C 0.9600
C19 H19A 0.9600
C19 H19B 0.9600
C19 H19C 0.9600

loop_
_geom_torsion_atom_site_label_1
_geom_torsion_atom_site_label_2
_geom_torsion_atom_site_label_3
_geom_torsion_atom_site_label_4
_geom_torsion
N2 C8 C9 C17 -2.0(3)
C3 C7 C10 C11 0.8(3)
C3 C7 C12 O5 7.1(3)
C4 C8 C9 C17 177.19(17)
C6 N1 C15 C13 71.7(2)
C6 N1 C15 C18 -53.7(3)
C6 N1 C15 C19 -170.81(19)
C6 C3 C7 C10 0.5(3)
C6 C3 C7 C12 -178.55(18)
C6 C4 C8 N2 -30.8(3)
C6 C4 C8 C9 149.95(18)
C6 C4 C11 C10 -2.7(3)
C7 C3 C6 N1 178.97(18)
C7 C3 C6 C4 -2.7(3)
C7 C10 C11 C4 0.4(3)
C8 N2 C16 C14 0.4(3)
C8 C4 C6 N1 4.3(3)
C8 C4 C6 C3 -174.15(16)
C8 C4 C11 C10 175.30(17)
C8 C9 C17 C14 1.1(3)
C10 C7 C12 O5 -172.0(2)
C11 C4 C6 N1 -177.85(17)
C11 C4 C6 C3 3.7(3)
C11 C4 C8 N2 151.28(17)
C11 C4 C8 C9 -28.0(3)
C12 C7 C10 C11 179.77(18)
C15 N1 C6 C3 -8.7(3)
C15 N1 C6 C4 172.97(18)
C16 N2 C8 C4 -177.96(17)
C16 N2 C8 C9 1.3(3)
C16 C14 C17 C9 0.4(3)
C17 C14 C16 N2 -1.2(3)
